data_7027119
loop_
_publ_author_name
'Batsanov, Andrei S.'
'Churakov, Andrei V.'
'Easson, Morag A. M.'
'Govenlock, Linda J.'
'Howard, Judith A. K.'
'Moloney, Janet M.'
'Parker, David'

_publ_section_title
;
 Dimethylthiophosphoryl hydrazone ligands and their copper complexes:
 crystal structures and analysis of their solution complexation behaviour
 by electrospray mass spectrometry
;
_journal_issue 3
_journal_name_full 'Journal of the Chemical Society, Dalton Transactions'
_journal_page_first 323
_journal_paper_doi 10.1039/a807142j
_journal_year 1999
_chemical_formula_sum 'C16 H40 Br0.54 Cl1.46 Cu2 N8 P4 S4'
_chemical_formula_weight 818.67
_chemical_name_systematic
; 
 ? 
;
_space_group_IT_number 14
_symmetry_cell_setting monoclinic
_symmetry_space_group_name_Hall '-P 2ybc'
_symmetry_space_group_name_H-M 'P 1 21/c 1'
_atom_sites_solution_hydrogens geom
_atom_sites_solution_primary direct
_atom_sites_solution_secondary difmap
_audit_creation_method SHELXL
_cell_angle_alpha 90.00
_cell_angle_beta 94.11(1)
_cell_angle_gamma 90.00
_cell_formula_units_Z 2
_cell_length_a 11.649(1)
_cell_length_b 15.064(1)
_cell_length_c 9.682(1)
_cell_measurement_reflns_used 511
_cell_measurement_temperature 150(2)
_cell_measurement_theta_max 28.71
_cell_measurement_theta_min 5.41
_cell_volume 1694.6(3)
_computing_cell_refinement 'Siemens SAINT'
_computing_data_collection 'Siemens SMART'
_computing_data_reduction 'Siemens SAINT'
_computing_molecular_graphics 'Siemens SHELXTL'
_computing_publication_material 'Siemens SHELXTL'
_computing_structure_refinement 'SHELXL-93 (Sheldrick, 1993)'
_computing_structure_solution 'SHELXS-86 (Sheldrick, 1990)'
_diffrn_ambient_temperature 150(2)
_diffrn_measurement_device 'Siemens SMART-CCD'
_diffrn_measurement_method \w-scans
_diffrn_radiation_monochromator graphite
_diffrn_radiation_source 'fine-focus sealed tube'
_diffrn_radiation_type MoK\a
_diffrn_radiation_wavelength 0.71073
_diffrn_reflns_av_R_equivalents 0.0407
_diffrn_reflns_av_sigmaI/netI 0.0324
_diffrn_reflns_limit_h_max 15
_diffrn_reflns_limit_h_min -15
_diffrn_reflns_limit_k_max 12
_diffrn_reflns_limit_k_min -21
_diffrn_reflns_limit_l_max 13
_diffrn_reflns_limit_l_min -13
_diffrn_reflns_number 13814
_diffrn_reflns_theta_max 30.18
_diffrn_reflns_theta_min 1.75
_diffrn_standards_decay_% none
_diffrn_standards_interval_count 'not measured'
_diffrn_standards_interval_time 'not measured'
_diffrn_standards_number 'none measured'
_exptl_absorpt_coefficient_mu 2.465
_exptl_absorpt_correction_T_max 0.78675
_exptl_absorpt_correction_T_min 0.44221
_exptl_absorpt_correction_type integration
_exptl_crystal_colour Colorless
_exptl_crystal_density_diffrn 1.604
_exptl_crystal_density_meas ?
_exptl_crystal_density_method 'not measured'
_exptl_crystal_description 'Square plate'
_exptl_crystal_F_000 835
_exptl_crystal_size_max 0.35
_exptl_crystal_size_mid 0.35
_exptl_crystal_size_min 0.10
_refine_diff_density_max 0.461
_refine_diff_density_min -0.441
_refine_diff_density_rms 0.104
_refine_ls_extinction_coef noref
_refine_ls_extinction_method none
_refine_ls_goodness_of_fit_all 1.308
_refine_ls_goodness_of_fit_obs 1.323
_refine_ls_hydrogen_treatment ref
_refine_ls_matrix_type full
_refine_ls_number_parameters 241
_refine_ls_number_reflns 4588
_refine_ls_number_restraints 0
_refine_ls_restrained_S_all 1.346
_refine_ls_restrained_S_obs 1.323
_refine_ls_R_factor_all 0.0486
_refine_ls_R_factor_obs 0.0390
_refine_ls_shift/esd_max 0.211
_refine_ls_shift/esd_mean 0.007
_refine_ls_structure_factor_coef Fsqd
_refine_ls_weighting_details 'w=1/[\s^2^(Fo^2^)+(0.0000P)^2^+3.1714P] where P=(Fo^2^+2Fc^2^)/3'
_refine_ls_weighting_scheme calc
_refine_ls_wR_factor_all 0.0856
_refine_ls_wR_factor_obs 0.0790
_reflns_number_observed 4085
_reflns_number_total 4600
_reflns_observed_criterion >2sigma(I)
_cod_data_source_file 807142jsup1.cif
_cod_data_source_block (5)
_cod_depositor_comments
;
The following automatic conversions were performed:

'_symmetry_cell_setting' value 'Monoclinic' changed to 'monoclinic'
according to /home/saulius/struct/CIF-dictionaries/cif_core.dic
dictionary named 'cif_core.dic' version 2.4.2 from
2011-04-26.

'_exptl_absorpt_correction_type' value 'Integration'
changed to 'integration' according to
/home/saulius/struct/CIF-dictionaries/cif_core.dic dictionary named
'cif_core.dic' version 2.4.2 from 2011-04-26.

Automatic conversion script
Id: cif_fix_values 1891 2012-01-12 08:04:46Z andrius 

The following automatic conversions were performed:

'_exptl_crystal_density_meas' value 'not measured' was changed to '?'
- the value is perceived as not measured.

Automatic conversion script
Id: cif_fix_values 3008 2015-01-20 13:52:24Z robertas 

The following automatic conversions were performed:

'_refine_ls_weighting_scheme' value 'calc
w=1/[\s^2^(Fo^2^)+(0.0000P)^2^+3.1714P] where P=(Fo^2^+2Fc^2^)/3' was
changed to 'calc'. New tag '_refine_ls_weighting_details' was
created. The value of the new tag was set to
'w=1/[\s^2^(Fo^2^)+(0.0000P)^2^+3.1714P] where P=(Fo^2^+2Fc^2^)/3'.

Automatic conversion script
Id: cif_fix_values 3143 2015-03-26 13:38:13Z robertas 
;
_cod_original_cell_volume 1694.7(2)
_cod_database_code 7027119

loop_
_symmetry_equiv_pos_as_xyz
'x, y, z'
'-x, y+1/2, -z+1/2'
'-x, -y, -z'
'x, -y-1/2, z-1/2'

loop_
_atom_site_aniso_label
_atom_site_aniso_U_11
_atom_site_aniso_U_22
_atom_site_aniso_U_33
_atom_site_aniso_U_23
_atom_site_aniso_U_13
_atom_site_aniso_U_12
Cu 0.0230(2) 0.0271(2) 0.0189(2) 0.00235(14) -0.00053(13) 0.00118(14)
Cl 0.0368(3) 0.0206(3) 0.0232(3) -0.0044(2) -0.0107(2) 0.0049(2)
Br 0.0368(3) 0.0206(3) 0.0232(3) -0.0044(2) -0.0107(2) 0.0049(2)
P1 0.0156(3) 0.0229(3) 0.0166(3) 0.0030(3) -0.0031(2) -0.0042(3)
P2 0.0150(3) 0.0169(3) 0.0155(3) 0.0000(2) -0.0027(2) -0.0018(2)
S1 0.0309(4) 0.0229(3) 0.0162(3) 0.0022(3) -0.0053(3) -0.0047(3)
S2 0.0178(3) 0.0250(3) 0.0171(3) 0.0002(3) -0.0001(2) 0.0024(3)
N2 0.0167(10) 0.0224(12) 0.0193(11) 0.0047(9) -0.0041(9) -0.0002(9)
N1 0.0228(12) 0.0181(12) 0.0272(12) 0.0055(10) -0.0113(10) -0.0047(10)
N3 0.0157(10) 0.0208(11) 0.0204(11) 0.0048(9) -0.0038(8) 0.0004(9)
N4 0.0184(11) 0.0180(11) 0.0234(12) 0.0040(9) -0.0062(9) -0.0022(9)
C1 0.0133(11) 0.0219(13) 0.0200(12) 0.0026(10) -0.0004(9) -0.0028(10)
C2 0.0141(11) 0.0195(13) 0.0215(13) 0.0017(10) -0.0011(10) -0.0005(10)
C11 0.031(2) 0.022(2) 0.033(2) 0.0068(13) -0.0074(14) -0.0083(13)
C12 0.026(2) 0.059(3) 0.029(2) 0.002(2) 0.0067(13) -0.006(2)
C21 0.0223(14) 0.032(2) 0.0195(13) 0.0068(12) -0.0060(11) -0.0024(12)
C22 0.0247(14) 0.0236(15) 0.029(2) -0.0068(12) 0.0051(12) -0.0022(12)
C3 0.0217(13) 0.0190(14) 0.037(2) 0.0064(12) -0.0075(12) -0.0021(11)
C4 0.0212(13) 0.0194(14) 0.035(2) 0.0044(12) -0.0113(12) -0.0033(11)

loop_
_atom_site_label
_atom_site_type_symbol
_atom_site_fract_x
_atom_site_fract_y
_atom_site_fract_z
_atom_site_U_iso_or_equiv
_atom_site_thermal_displace_type
_atom_site_occupancy
_atom_site_calc_flag
_atom_site_refinement_flags
Cu Cu 0.17262(3) 0.54688(2) 0.29146(4) 0.02307(10) Uani 1 d .
Cl Cl 0.24490(5) 0.60802(3) 0.49645(5) 0.0275(2) Uani 0.728(3) d P
Br Br 0.24490(5) 0.60802(3) 0.49645(5) 0.0275(2) Uani 0.272(3) d P
P1 P 0.21289(6) 0.34999(5) 0.45943(7) 0.01854(14) Uani 1 d .
P2 P 0.81873(6) 0.37975(5) 1.02845(7) 0.01601(14) Uani 1 d .
S1 S 0.18258(7) 0.39714(5) 0.26854(7) 0.0237(2) Uani 1 d .
S2 S 0.92787(6) 0.37675(5) 0.87861(7) 0.02002(14) Uani 1 d .
N2 N 0.3943(2) 0.3512(2) 0.6393(2) 0.0197(5) Uani 1 d .
N1 N 0.3297(2) 0.3983(2) 0.5383(3) 0.0233(5) Uani 1 d .
H1 H 0.3294(30) 0.4514(24) 0.5371(36) 0.025(9) Uiso 1 d .
N3 N 0.6205(2) 0.3808(2) 0.8911(2) 0.0192(5) Uani 1 d .
N4 N 0.6895(2) 0.3325(2) 0.9884(3) 0.0203(5) Uani 1 d .
H4 H 0.6931(29) 0.2818(24) 0.9769(36) 0.024 Uiso 1 d .
C1 C 0.4717(2) 0.3938(2) 0.7163(3) 0.0185(5) Uani 1 d .
C2 C 0.5435(2) 0.3378(2) 0.8147(3) 0.0185(5) Uani 1 d .
C11 C 0.2409(3) 0.2327(2) 0.4585(4) 0.0294(7) Uani 1 d .
H11A H 0.1711(36) 0.2095(27) 0.4341(42) 0.043(11) Uiso 1 d .
H11B H 0.2636(33) 0.2125(26) 0.5445(43) 0.040(11) Uiso 1 d .
H11C H 0.2942(37) 0.2216(28) 0.3926(46) 0.050(12) Uiso 1 d .
C12 C 0.0934(3) 0.3672(3) 0.5642(4) 0.0376(8) Uani 1 d .
H12A H 0.0304(39) 0.3427(30) 0.5228(46) 0.053(13) Uiso 1 d .
H12B H 0.0781(33) 0.4309(28) 0.5692(40) 0.039(11) Uiso 1 d .
H12C H 0.1085(33) 0.3407(26) 0.6533(43) 0.041(11) Uiso 1 d .
C21 C 0.8742(3) 0.3168(2) 1.1748(3) 0.0249(6) Uani 1 d .
H21A H 0.8290(43) 0.3272(33) 1.2480(52) 0.071(16) Uiso 1 d .
H21B H 0.9534(34) 0.3340(26) 1.2005(39) 0.039(10) Uiso 1 d .
H21C H 0.8703(38) 0.2551(32) 1.1529(46) 0.059(14) Uiso 1 d .
C22 C 0.7860(3) 0.4905(2) 1.0819(3) 0.0255(6) Uani 1 d .
H22A H 0.8536(30) 0.5220(22) 1.0961(34) 0.023(8) Uiso 1 d .
H22B H 0.7461(36) 0.4861(27) 1.1588(45) 0.046(12) Uiso 1 d .
H22C H 0.7369(33) 0.5134(26) 1.0080(41) 0.037(10) Uiso 1 d .
C3 C 0.4937(3) 0.4920(2) 0.7131(4) 0.0263(6) Uani 1 d .
H3A H 0.5713(53) 0.5022(38) 0.6905(60) 0.096(12) Uiso 1 d .
H3B H 0.4862(52) 0.5160(39) 0.7913(65) 0.096(12) Uiso 1 d .
H3C H 0.4524(52) 0.5304(38) 0.6473(62) 0.096(12) Uiso 1 d .
C4 C 0.5275(3) 0.2388(2) 0.8180(4) 0.0259(6) Uani 1 d .
H4A H 0.4623(35) 0.2205(26) 0.7635(41) 0.042(11) Uiso 1 d .
H4B H 0.5139(28) 0.2162(23) 0.9174(36) 0.025(9) Uiso 1 d .
H4C H 0.5924(39) 0.2097(29) 0.7840(45) 0.054(13) Uiso 1 d .

loop_
_atom_type_symbol
_atom_type_description
_atom_type_scat_dispersion_real
_atom_type_scat_dispersion_imag
_atom_type_scat_source
C C 0.0033 0.0016 'International Tables Vol C Tables 4.2.6.8 and 6.1.1.4'
H H 0.0000 0.0000 'International Tables Vol C Tables 4.2.6.8 and 6.1.1.4'
N N 0.0061 0.0033 'International Tables Vol C Tables 4.2.6.8 and 6.1.1.4'
P P 0.1023 0.0942 'International Tables Vol C Tables 4.2.6.8 and 6.1.1.4'
S S 0.1246 0.1234 'International Tables Vol C Tables 4.2.6.8 and 6.1.1.4'
Cl Cl 0.1484 0.1585 'International Tables Vol C Tables 4.2.6.8 and 6.1.1.4'
Cu Cu 0.3201 1.2651 'International Tables Vol C Tables 4.2.6.8 and 6.1.1.4'
Br Br -0.2901 2.4595 'International Tables Vol C Tables 4.2.6.8 and 6.1.1.4'

loop_
_geom_angle_atom_site_label_1
_geom_angle_atom_site_label_2
_geom_angle_atom_site_label_3
_geom_angle
_geom_angle_site_symmetry_1
_geom_angle_site_symmetry_3
S2 Cu S1 117.45(3) 3_666 .
S2 Cu Cl 124.33(3) 3_666 .
S1 Cu Cl 117.75(3) . .
S2 Cu Br 124.33(3) 3_666 .
S1 Cu Br 117.75(3) . .
Cl Cu Br 0.00(4) . .
N1 P1 C11 106.72(14) . .
N1 P1 C12 108.4(2) . .
C11 P1 C12 107.0(2) . .
N1 P1 S1 110.64(10) . .
C11 P1 S1 111.53(12) . .
C12 P1 S1 112.31(13) . .
N4 P2 C21 103.00(13) . .
N4 P2 C22 104.72(14) . .
C21 P2 C22 109.7(2) . .
N4 P2 S2 115.35(10) . .
C21 P2 S2 110.56(12) . .
C22 P2 S2 112.93(11) . .
P1 S1 Cu 105.73(4) . .
P2 S2 Cu 101.18(3) . 3_666
C1 N2 N1 118.2(2) . .
N2 N1 P1 118.7(2) . .
N2 N1 H1 121.6(26) . .
P1 N1 H1 115.1(25) . .
C2 N3 N4 117.7(2) . .
N3 N4 P2 113.3(2) . .
N3 N4 H4 116.8(26) . .
P2 N4 H4 113.1(26) . .
N2 C1 C2 115.1(2) . .
N2 C1 C3 126.0(3) . .
C2 C1 C3 118.9(2) . .
N3 C2 C1 114.7(2) . .
N3 C2 C4 124.5(2) . .
C1 C2 C4 120.8(2) . .
P1 C11 H11A 102.8(26) . .
P1 C11 H11B 111.5(25) . .
H11A C11 H11B 108.1(35) . .
P1 C11 H11C 107.9(26) . .
H11A C11 H11C 112.4(36) . .
H11B C11 H11C 113.6(35) . .
P1 C12 H12A 109.4(29) . .
P1 C12 H12B 108.6(23) . .
H12A C12 H12B 106.4(36) . .
P1 C12 H12C 110.4(24) . .
H12A C12 H12C 109.0(37) . .
H12B C12 H12C 112.8(33) . .
P2 C21 H21A 108.9(31) . .
P2 C21 H21B 110.2(23) . .
H21A C21 H21B 109.9(37) . .
P2 C21 H21C 109.4(27) . .
H21A C21 H21C 108.2(40) . .
H21B C21 H21C 110.2(34) . .
P2 C22 H22A 108.9(21) . .
P2 C22 H22B 107.4(26) . .
H22A C22 H22B 113.5(33) . .
P2 C22 H22C 104.4(23) . .
H22A C22 H22C 112.9(31) . .
H22B C22 H22C 109.1(34) . .
C1 C3 H3A 109.1(34) . .
C1 C3 H3B 111.9(41) . .
H3A C3 H3B 107.1(50) . .
C1 C3 H3C 121.8(34) . .
H3A C3 H3C 100.8(45) . .
H3B C3 H3C 104.8(49) . .
C2 C4 H4A 112.1(24) . .
C2 C4 H4B 111.7(19) . .
H4A C4 H4B 104.7(30) . .
C2 C4 H4C 110.3(27) . .
H4A C4 H4C 107.6(35) . .
H4B C4 H4C 110.2(32) . .

loop_
_geom_bond_atom_site_label_1
_geom_bond_atom_site_label_2
_geom_bond_distance
_geom_bond_site_symmetry_2
Cu S2 2.2648(7) 3_666
Cu S1 2.2702(8) .
Cu Cl 2.2929(6) .
Cu Br 2.2929(6) .
P1 N1 1.678(2) .
P1 C11 1.797(3) .
P1 C12 1.799(4) .
P1 S1 1.9880(10) .
P2 N4 1.685(2) .
P2 C21 1.787(3) .
P2 C22 1.796(3) .
P2 S2 1.9968(10) .
S2 Cu 2.2648(7) 3_666
N2 C1 1.296(3) .
N2 N1 1.386(3) .
N1 H1 0.80(4) .
N3 C2 1.296(3) .
N3 N4 1.398(3) .
N4 H4 0.77(4) .
C1 C2 1.485(4) .
C1 C3 1.503(4) .
C2 C4 1.503(4) .
C11 H11A 0.90(4) .
C11 H11B 0.91(4) .
C11 H11C 0.94(4) .
C12 H12A 0.89(5) .
C12 H12B 0.98(4) .
C12 H12C 0.96(4) .
C21 H21A 0.93(5) .
C21 H21B 0.97(4) .
C21 H21C 0.95(5) .
C22 H22A 0.92(3) .
C22 H22B 0.91(4) .
C22 H22C 0.95(4) .
C3 H3A 0.96(6) .
C3 H3B 0.85(6) .
C3 H3C 0.96(6) .
C4 H4A 0.93(4) .
C4 H4B 1.04(3) .
C4 H4C 0.95(4) .
